data_2020587
loop_
_publ_author_name
'Ali, Md. Ashraf'
'Noguchi, Shuji'
'Watanabe, Miteki'
'Iwao, Yasunori'
'Itai, Shigeru'

_publ_section_title
;
 The antitumour drug 7-ethyl-10-hydroxycamptothecin monohydrate and its
 solid-state hydrolysis mechanism on heating
;
_journal_coeditor_code YO3022
_journal_issue 10
_journal_name_full 'Acta Crystallographica Section C'
_journal_page_first 743
_journal_page_last 747
_journal_paper_doi 10.1107/S2053229616014492
_journal_volume 72
_journal_year 2016
_chemical_formula_moiety 'C22 H20 N2 O5, H2 O'
_chemical_formula_sum 'C22 H22 N2 O6'
_chemical_formula_weight 410.41
_chemical_name_common 7-ethyl-10-hydroxycamptothecin
_chemical_name_systematic
;
(4S)-4,11-Diethyl-4,9-dihydroxy-1H-pyrano[3',4':6,7]
indolizino[1,2-b]quinoline-3,14(4H,12H)dione
;
_space_group_crystal_system monoclinic
_space_group_IT_number 4
_space_group_name_Hall 'P 2yb'
_space_group_name_H-M_alt 'P 1 21 1'
_symmetry_space_group_name_Hall 'P 2yb'
_symmetry_space_group_name_H-M 'P 1 21 1'
_atom_sites_solution_hydrogens mixed
_atom_sites_solution_primary direct
_atom_sites_solution_secondary difmap
_audit_creation_method SHELXL-2014/7
_cell_angle_alpha 90
_cell_angle_beta 100.18(3)
_cell_angle_gamma 90
_cell_formula_units_Z 2
_cell_length_a 8.529(2)
_cell_length_b 7.352(2)
_cell_length_c 15.075(3)
_cell_measurement_reflns_used 255
_cell_measurement_temperature 100(2)
_cell_measurement_theta_max 6.7
_cell_measurement_theta_min 1.2
_cell_volume 930.4(4)
_computing_cell_refinement
;
RAPID-AUTO (Rigaku, 1999)
;
_computing_data_collection
;
RAPID-AUTO (Rigaku, 1999)
;
_computing_data_reduction
;
RAPID-AUTO (Rigaku, 1999)
;
_computing_molecular_graphics
;
Mercury (Macrae <i>et al.</i>,  2008)
;
_computing_publication_material
;
publCIF (Westrip, 2010)
;
_computing_structure_refinement
;
SHELXL-2014/7 (Sheldrick, 2015<i>b</i>), <i>SHELXLE</i> (H\"ubschle
<i>et al.</i>,  2011)
;
_computing_structure_solution
;
<i>SHELXT</i> (Sheldrick, 2015<i>a</i>)
;
_diffrn_ambient_temperature 100(2)
_diffrn_measured_fraction_theta_full 0.996
_diffrn_measured_fraction_theta_max 0.969
_diffrn_measurement_device_type 'Rigaku Mercury2 four-circle diffractometer with CCD area detector'
_diffrn_measurement_method '\w scan'
_diffrn_radiation_type 'synchrotron (SPring-8 BL02B1)'
_diffrn_radiation_wavelength 0.70041
_diffrn_reflns_av_R_equivalents 0.0560
_diffrn_reflns_limit_h_max 8
_diffrn_reflns_limit_h_min -11
_diffrn_reflns_limit_k_max 9
_diffrn_reflns_limit_k_min -6
_diffrn_reflns_limit_l_max 20
_diffrn_reflns_limit_l_min -20
_diffrn_reflns_number 13173
_diffrn_reflns_theta_full 24.850
_diffrn_reflns_theta_max 28.651
_diffrn_reflns_theta_min 1.352
_exptl_absorpt_coefficient_mu 0.108
_exptl_absorpt_correction_type none
_exptl_crystal_colour 'pale yellow'
_exptl_crystal_density_diffrn 1.465
_exptl_crystal_description column
_exptl_crystal_F_000 432
_exptl_crystal_size_max 0.20
_exptl_crystal_size_mid 0.010
_exptl_crystal_size_min 0.005
_refine_diff_density_max 0.422
_refine_diff_density_min -0.278
_refine_ls_abs_structure_details none
_refine_ls_extinction_method none
_refine_ls_goodness_of_fit_ref 0.836
_refine_ls_hydrogen_treatment mixed
_refine_ls_matrix_type full
_refine_ls_number_parameters 281
_refine_ls_number_reflns 4345
_refine_ls_number_restraints 16
_refine_ls_restrained_S_all 0.835
_refine_ls_R_factor_all 0.0543
_refine_ls_R_factor_gt 0.0431
_refine_ls_shift/su_max 0.000
_refine_ls_shift/su_mean 0.000
_refine_ls_structure_factor_coef Fsqd
_refine_ls_weighting_details 'w = 1/[\s^2^(Fo^2^)+(0.1000P)^2^] where P=(Fo^2^+2Fc^2^)/3'
_refine_ls_weighting_scheme calc
_refine_ls_wR_factor_gt 0.1114
_refine_ls_wR_factor_ref 0.1197
_reflns_number_gt 3684
_reflns_number_total 4345
_reflns_threshold_expression I>2\s(I)
_cod_data_source_file yo3022sup1.cif
_cod_data_source_block I
_cod_depositor_comments 'Adding full bibliography for 2020587.cif.'
_cod_original_cell_volume 930.3(4)
_cod_database_code 2020587
_shelx_space_group_comment
;
The symmetry employed for this shelxl refinement is uniquely defined by the
following loop, which should always be used as a source of symmetry information
in preference to the above space-group names. They are only intended as
comments.
;

loop_
_space_group_symop_operation_xyz
'x, y, z'
'-x, y+1/2, -z'

loop_
_atom_site_type_symbol
_atom_site_label
_atom_site_fract_x
_atom_site_fract_y
_atom_site_fract_z
_atom_site_U_iso_or_equiv
_atom_site_adp_type
_atom_site_calc_flag
_atom_site_occupancy
O O1 0.3063(2) 0.4942(3) 0.14614(11) 0.0191(5) Uani d 1
H H1 0.3636 0.4929 0.1062 0.023 Uiso calc 1
N N1 0.6918(2) 0.4835(3) 0.48097(12) 0.0109(4) Uani d 1
C C1 0.4001(3) 0.4971(4) 0.22858(15) 0.0136(5) Uani d 1
O O2 0.5040(2) 0.4379(3) 0.83245(11) 0.0148(4) Uani d 1
N N2 0.5875(2) 0.4670(3) 0.69791(12) 0.0101(4) Uani d 1
C C2 0.5673(3) 0.4941(5) 0.23798(15) 0.0159(6) Uani d 1
H H2 0.6159 0.4925 0.1859 0.019 Uiso calc 1
C C3 0.6596(3) 0.4934(4) 0.32162(15) 0.0138(5) Uani d 1
H H3 0.7723 0.4927 0.3272 0.017 Uiso calc 1
O O3 0.9750(2) 0.2875(3) 0.94861(12) 0.0178(4) Uani d 1
C C4 0.5905(3) 0.4938(4) 0.40030(14) 0.0109(5) Uani d 1
O O4 1.2123(2) 0.2186(3) 0.92289(13) 0.0216(5) Uani d 1
C C5 0.4212(3) 0.5057(4) 0.39111(14) 0.0099(5) Uani d 1
O O5 1.1680(2) 0.3924(3) 0.76177(11) 0.0150(5) Uani d 1
H H5 1.2640 0.4005 0.7866 0.018 Uiso calc 1
O OW1 0.4846(2) 0.5435(4) 0.01413(13) 0.0259(6) Uani d 1
H HW1A 0.488(4) 0.500(5) -0.0369(14) 0.031 Uiso d 1
H HW1B 0.562(3) 0.614(5) 0.027(2) 0.031 Uiso d 1
C C6 0.3287(3) 0.5077(4) 0.30356(15) 0.0128(5) Uani d 1
H H6 0.2160 0.5165 0.2963 0.015 Uiso calc 1
C C21 1.1135(3) 0.6280(4) 0.86604(17) 0.0157(6) Uani d 1
H H21A 1.0606 0.6433 0.9190 0.019 Uiso calc 1
H H21B 1.2300 0.6325 0.8877 0.019 Uiso calc 1
C C20 0.8278(3) 0.3921(4) 0.92659(16) 0.0146(6) Uani d 1
H H20A 0.8416 0.5105 0.9583 0.018 Uiso calc 1
H H20B 0.7408 0.3256 0.9481 0.018 Uiso calc 1
C C19 1.0918(3) 0.3042(4) 0.90154(16) 0.0146(6) Uani d 1
C C18 1.0696(3) 0.4405(4) 0.82395(14) 0.0117(5) Uani d 1
C C17 0.6166(3) 0.4422(4) 0.78970(15) 0.0105(5) Uani d 1
C C16 0.7825(3) 0.4245(4) 0.82765(15) 0.0117(5) Uani d 1
C C15 0.8984(3) 0.4369(4) 0.77579(15) 0.0102(5) Uani d 1
C C14 0.8595(3) 0.4540(4) 0.68131(14) 0.0111(5) Uani d 1
H H14 0.9396 0.4564 0.6448 0.013 Uiso calc 1
C C13 0.7028(3) 0.4669(4) 0.64496(14) 0.0106(5) Uani d 1
C C12 0.4254(3) 0.4900(4) 0.64572(14) 0.0115(5) Uani d 1
H H12A 0.3755 0.6036 0.6625 0.014 Uiso calc 1
H H12B 0.3564 0.3854 0.6541 0.014 Uiso calc 1
C C11 0.6212(3) 0.4838(4) 0.55175(14) 0.0098(5) Uani d 1
C C10 0.4570(3) 0.4985(4) 0.55105(15) 0.0108(5) Uani d 1
C C7 0.3531(3) 0.5150(4) 0.47127(15) 0.0100(5) Uani d 1
C C8 0.1777(3) 0.5392(4) 0.46971(16) 0.0128(5) Uani d 1
H H8A 0.1328 0.6163 0.4175 0.015 Uiso calc 1
H H8B 0.1623 0.6039 0.5251 0.015 Uiso calc 1
C C22 1.0666(4) 0.7842(5) 0.8020(2) 0.0258(7) Uani d 1
H H22A 0.9502 0.7935 0.7882 0.031 Uiso calc 1
H H22B 1.1080 0.7631 0.7462 0.031 Uiso calc 1
H H22C 1.1112 0.8976 0.8300 0.031 Uiso calc 1
C C9 0.0871(3) 0.3616(5) 0.4636(2) 0.0206(6) Uani d 1
H H9A -0.0263 0.3862 0.4619 0.025 Uiso calc 1
H H9B 0.1280 0.2863 0.5162 0.025 Uiso calc 1
H H9C 0.1010 0.2971 0.4086 0.025 Uiso calc 1

loop_
_atom_site_aniso_label
_atom_site_aniso_U_11
_atom_site_aniso_U_22
_atom_site_aniso_U_33
_atom_site_aniso_U_12
_atom_site_aniso_U_13
_atom_site_aniso_U_23
O1 0.0172(8) 0.0388(14) 0.0013(7) 0.0003(10) 0.0016(6) 0.0001(8)
N1 0.0113(8) 0.0186(13) 0.0034(8) -0.0004(9) 0.0030(7) 0.0013(8)
C1 0.0161(11) 0.0200(15) 0.0045(10) -0.0002(11) 0.0010(8) 0.0010(10)
O2 0.0136(8) 0.0293(12) 0.0031(7) -0.0004(8) 0.0059(6) -0.0008(7)
N2 0.0091(8) 0.0187(13) 0.0032(8) 0.0007(9) 0.0031(6) -0.0004(8)
C2 0.0176(11) 0.0268(17) 0.0048(9) 0.0008(12) 0.0061(8) 0.0002(10)
C3 0.0118(10) 0.0246(16) 0.0062(9) 0.0001(11) 0.0048(8) 0.0016(10)
O3 0.0151(8) 0.0331(13) 0.0062(7) 0.0032(8) 0.0047(6) 0.0080(8)
C4 0.0124(10) 0.0173(15) 0.0035(9) -0.0005(11) 0.0028(8) 0.0008(9)
O4 0.0191(10) 0.0324(14) 0.0143(9) 0.0067(9) 0.0052(7) 0.0084(8)
C5 0.0112(10) 0.0149(14) 0.0042(9) 0.0000(10) 0.0028(7) 0.0011(9)
O5 0.0085(8) 0.0340(14) 0.0039(7) 0.0037(8) 0.0048(6) -0.0018(7)
OW1 0.0227(10) 0.0524(17) 0.0046(8) -0.0111(10) 0.0075(7) -0.0076(9)
C6 0.0117(10) 0.0206(15) 0.0058(10) -0.0007(11) 0.0010(8) 0.0001(10)
C21 0.0153(12) 0.0241(16) 0.0080(10) -0.0014(11) 0.0028(9) -0.0026(10)
C20 0.0133(11) 0.0270(18) 0.0045(10) 0.0018(11) 0.0039(8) 0.0009(10)
C19 0.0152(12) 0.0233(16) 0.0055(10) -0.0002(11) 0.0023(9) 0.0001(10)
C18 0.0102(10) 0.0237(15) 0.0024(9) 0.0009(10) 0.0044(7) 0.0003(9)
C17 0.0124(10) 0.0166(14) 0.0035(9) -0.0004(10) 0.0042(8) -0.0007(9)
C16 0.0126(10) 0.0202(15) 0.0029(9) 0.0000(10) 0.0034(8) 0.0005(9)
C15 0.0116(10) 0.0146(14) 0.0047(9) 0.0010(10) 0.0026(8) 0.0011(9)
C14 0.0123(10) 0.0185(15) 0.0037(9) -0.0005(10) 0.0046(8) -0.0001(9)
C13 0.0127(10) 0.0169(15) 0.0035(9) -0.0009(10) 0.0048(7) 0.0004(9)
C12 0.0097(9) 0.0230(16) 0.0024(9) 0.0014(11) 0.0030(7) -0.0004(10)
C11 0.0099(9) 0.0157(14) 0.0040(9) 0.0003(10) 0.0021(7) 0.0008(9)
C10 0.0129(10) 0.0160(14) 0.0046(9) -0.0011(11) 0.0045(8) 0.0001(9)
C7 0.0112(10) 0.0138(14) 0.0059(10) -0.0010(10) 0.0040(8) 0.0006(9)
C8 0.0111(11) 0.0203(16) 0.0073(10) 0.0029(10) 0.0029(8) -0.0002(9)
C22 0.0238(14) 0.0229(18) 0.0296(16) -0.0054(13) 0.0013(12) 0.0025(13)
C9 0.0123(12) 0.0255(18) 0.0243(14) -0.0011(11) 0.0048(10) 0.0016(12)

loop_
_atom_type_symbol
_atom_type_description
_atom_type_scat_dispersion_real
_atom_type_scat_dispersion_imag
_atom_type_scat_source
C C 0.0020 0.0016 'International Tables Vol C Tables 4.2.6.8 and 6.1.1.4'
H H 0.0000 0.0000 'International Tables Vol C Tables 4.2.6.8 and 6.1.1.4'
O O 0.0075 0.0059 'International Tables Vol C Tables 4.2.6.8 and 6.1.1.4'
N N 0.0039 0.0032 'International Tables Vol C Tables 4.2.6.8 and 6.1.1.4'

loop_
_geom_angle_atom_site_label_1
_geom_angle_atom_site_label_2
_geom_angle_atom_site_label_3
_geom_angle
C1 O1 H1 109.5
C11 N1 C4 114.48(18)
O1 C1 C6 118.6(2)
O1 C1 C2 121.0(2)
C6 C1 C2 120.3(2)
C13 N2 C17 124.44(19)
C13 N2 C12 112.99(18)
C17 N2 C12 122.53(19)
C3 C2 C1 120.1(2)
C3 C2 H2 119.9
C1 C2 H2 119.9
C2 C3 C4 121.2(2)
C2 C3 H3 119.4
C4 C3 H3 119.4
C19 O3 C20 121.8(2)
N1 C4 C3 117.1(2)
N1 C4 C5 124.07(19)
C3 C4 C5 118.9(2)
C6 C5 C4 118.62(19)
C6 C5 C7 123.0(2)
C4 C5 C7 118.36(19)
C18 O5 H5 109.5
HW1A OW1 HW1B 107(2)
C1 C6 C5 120.7(2)
C1 C6 H6 119.6
C5 C6 H6 119.6
C22 C21 C18 113.7(2)
C22 C21 H21A 108.8
C18 C21 H21A 108.8
C22 C21 H21B 108.8
C18 C21 H21B 108.8
H21A C21 H21B 107.7
O3 C20 C16 111.8(2)
O3 C20 H20A 109.3
C16 C20 H20A 109.3
O3 C20 H20B 109.3
C16 C20 H20B 109.3
H20A C20 H20B 107.9
O4 C19 O3 119.8(2)
O4 C19 C18 122.3(2)
O3 C19 C18 117.8(2)
O5 C18 C15 108.33(18)
O5 C18 C19 109.7(2)
C15 C18 C19 109.6(2)
O5 C18 C21 111.7(2)
C15 C18 C21 111.0(2)
C19 C18 C21 106.5(2)
O2 C17 N2 120.3(2)
O2 C17 C16 125.9(2)
N2 C17 C16 113.8(2)
C15 C16 C17 121.8(2)
C15 C16 C20 119.7(2)
C17 C16 C20 118.4(2)
C16 C15 C14 121.2(2)
C16 C15 C18 117.46(19)
C14 C15 C18 121.2(2)
C13 C14 C15 117.0(2)
C13 C14 H14 121.5
C15 C14 H14 121.5
C14 C13 N2 121.5(2)
C14 C13 C11 131.6(2)
N2 C13 C11 106.93(18)
N2 C12 C10 101.73(17)
N2 C12 H12A 111.4
C10 C12 H12A 111.4
N2 C12 H12B 111.4
C10 C12 H12B 111.4
H12A C12 H12B 109.3
N1 C11 C10 126.5(2)
N1 C11 C13 124.9(2)
C10 C11 C13 108.63(19)
C7 C10 C11 120.3(2)
C7 C10 C12 130.0(2)
C11 C10 C12 109.68(19)
C10 C7 C5 116.2(2)
C10 C7 C8 120.8(2)
C5 C7 C8 122.9(2)
C7 C8 C9 113.3(2)
C7 C8 H8A 108.9
C9 C8 H8A 108.9
C7 C8 H8B 108.9
C9 C8 H8B 108.9
H8A C8 H8B 107.7
C21 C22 H22A 109.5
C21 C22 H22B 109.5
H22A C22 H22B 109.5
C21 C22 H22C 109.5
H22A C22 H22C 109.5
H22B C22 H22C 109.5
C8 C9 H9A 109.5
C8 C9 H9B 109.5
H9A C9 H9B 109.5
C8 C9 H9C 109.5
H9A C9 H9C 109.5
H9B C9 H9C 109.5

loop_
_geom_bond_atom_site_label_1
_geom_bond_atom_site_label_2
_geom_bond_distance
O1 C1 1.354(3)
O1 H1 0.8400
N1 C11 1.315(3)
N1 C4 1.364(3)
C1 C6 1.378(3)
C1 C2 1.408(3)
O2 C17 1.248(3)
N2 C13 1.372(3)
N2 C17 1.374(3)
N2 C12 1.475(3)
C2 C3 1.363(3)
C2 H2 0.9500
C3 C4 1.415(3)
C3 H3 0.9500
O3 C19 1.327(3)
O3 C20 1.460(3)
C4 C5 1.428(3)
O4 C19 1.200(3)
C5 C6 1.413(3)
C5 C7 1.432(3)
O5 C18 1.409(3)
O5 H5 0.8400
OW1 HW1A 0.839(13)
OW1 HW1B 0.836(13)
C6 H6 0.9500
C21 C22 1.508(4)
C21 C18 1.536(4)
C21 H21A 0.9900
C21 H21B 0.9900
C20 C16 1.492(3)
C20 H20A 0.9900
C20 H20B 0.9900
C19 C18 1.526(4)
C18 C15 1.511(3)
C17 C16 1.435(3)
C16 C15 1.368(3)
C15 C14 1.410(3)
C14 C13 1.356(3)
C14 H14 0.9500
C13 C11 1.459(3)
C12 C10 1.500(3)
C12 H12A 0.9900
C12 H12B 0.9900
C11 C10 1.403(3)
C10 C7 1.367(3)
C7 C8 1.502(3)
C8 C9 1.511(4)
C8 H8A 0.9900
C8 H8B 0.9900
C22 H22A 0.9800
C22 H22B 0.9800
C22 H22C 0.9800
C9 H9A 0.9800
C9 H9B 0.9800
C9 H9C 0.9800

loop_
_geom_hbond_atom_site_label_D
_geom_hbond_atom_site_label_H
_geom_hbond_atom_site_label_A
_geom_hbond_site_symmetry_A
_geom_hbond_distance_DH
_geom_hbond_distance_HA
_geom_hbond_distance_DA
_geom_hbond_angle_DHA
O1 H1 OW1 . 0.84 1.91 2.734(3) 167.9
O5 H5 O2 1_655 0.84 2.06 2.894(3) 172.4
OW1 HW1A O2 1_554 0.839(13) 2.049(15) 2.879(3) 170(4)
OW1 HW1B O4 2_756 0.836(13) 2.086(18) 2.894(3) 162(4)
